data_7222373
loop_
_publ_author_name
'Feng, Fu'
'Song, Nan-Nan'
'Hu, Wei-Bing'
'Tu, Hai-Yang'
'Meng, Xiang-Gao'
'Zhang, Ai-Dong'

_publ_section_title
;
 pH-Dependent supramolecular self-assemblies of copper(ii)
 (fluorene-9,9-diyl)dipropanoic acid complexes
;
_journal_issue 43
_journal_name_full CrystEngComm
_journal_page_first 8216
_journal_paper_doi 10.1039/C5CE01487E
_journal_volume 17
_journal_year 2015
_chemical_formula_moiety '2(C24 H21 Cu N O4), C5 H5 N'
_chemical_formula_sum 'C53 H47 Cu2 N3 O8'
_chemical_formula_weight 981.02
_chemical_name_systematic
; 
 ? 
;
_space_group_IT_number 12
_symmetry_cell_setting monoclinic
_symmetry_space_group_name_Hall '-C 2y'
_symmetry_space_group_name_H-M 'C 1 2/m 1'
_atom_sites_solution_hydrogens geom
_atom_sites_solution_primary direct
_atom_sites_solution_secondary difmap
_audit_creation_method SHELXL-97
_audit_update_record
;
2015-07-24 deposited with the CCDC.
2015-09-29 downloaded from the CCDC.
;
_cell_angle_alpha 90.00
_cell_angle_beta 108.293(2)
_cell_angle_gamma 90.00
_cell_formula_units_Z 2
_cell_length_a 11.0623(12)
_cell_length_b 22.070(2)
_cell_length_c 10.3481(11)
_cell_measurement_reflns_used 1449
_cell_measurement_temperature 298(2)
_cell_measurement_theta_max 21.04
_cell_measurement_theta_min 2.53
_cell_volume 2398.8(4)
_computing_cell_refinement 'Bruker SMART'
_computing_data_collection 'Bruker SMART'
_computing_data_reduction 'Bruker SAINT'
_computing_molecular_graphics 'Bruker SHELXTL'
_computing_publication_material 'Bruker SHELXTL'
_computing_structure_refinement 'SHELXL-97 (Sheldrick, 2008)'
_computing_structure_solution 'SHELXS-97 (Sheldrick, 2008)'
_diffrn_ambient_temperature 298(2)
_diffrn_measured_fraction_theta_full 0.995
_diffrn_measured_fraction_theta_max 0.995
_diffrn_measurement_device_type 'CCD area detector'
_diffrn_measurement_method 'phi and omega scans'
_diffrn_radiation_monochromator graphite
_diffrn_radiation_source 'fine-focus sealed tube'
_diffrn_radiation_type MoK\a
_diffrn_radiation_wavelength 0.71073
_diffrn_reflns_av_R_equivalents 0.0470
_diffrn_reflns_av_sigmaI/netI 0.0649
_diffrn_reflns_limit_h_max 13
_diffrn_reflns_limit_h_min -8
_diffrn_reflns_limit_k_max 26
_diffrn_reflns_limit_k_min -27
_diffrn_reflns_limit_l_max 12
_diffrn_reflns_limit_l_min -12
_diffrn_reflns_number 6941
_diffrn_reflns_theta_full 26.00
_diffrn_reflns_theta_max 26.00
_diffrn_reflns_theta_min 1.85
_exptl_absorpt_coefficient_mu 0.944
_exptl_absorpt_correction_T_max 0.9115
_exptl_absorpt_correction_T_min 0.8852
_exptl_absorpt_correction_type multi-scan
_exptl_absorpt_process_details 'SADABS, (Sheldrick,2008)'
_exptl_crystal_colour colorless
_exptl_crystal_density_diffrn 1.358
_exptl_crystal_density_method 'not measured'
_exptl_crystal_description block
_exptl_crystal_F_000 1016
_exptl_crystal_size_max 0.12
_exptl_crystal_size_mid 0.10
_exptl_crystal_size_min 0.10
_refine_diff_density_max 0.621
_refine_diff_density_min -0.656
_refine_diff_density_rms 0.070
_refine_ls_extinction_method none
_refine_ls_goodness_of_fit_ref 0.989
_refine_ls_hydrogen_treatment constr
_refine_ls_matrix_type full
_refine_ls_number_parameters 159
_refine_ls_number_reflns 2430
_refine_ls_number_restraints 20
_refine_ls_restrained_S_all 1.012
_refine_ls_R_factor_all 0.0657
_refine_ls_R_factor_gt 0.0481
_refine_ls_shift/su_max 0.001
_refine_ls_shift/su_mean 0.000
_refine_ls_structure_factor_coef Fsqd
_refine_ls_weighting_details 'calc w=1/[\s^2^(Fo^2^)+(0.0471P)^2^+0.0000P] where P=(Fo^2^+2Fc^2^)/3'
_refine_ls_weighting_scheme calc
_refine_ls_wR_factor_gt 0.1016
_refine_ls_wR_factor_ref 0.1076
_reflns_number_gt 1880
_reflns_number_total 2430
_reflns_threshold_expression >2sigma(I)
_cod_data_source_file c5ce01487e2.cif
_cod_data_source_block 4
_cod_depositor_comments
;
The following automatic conversions were performed:

'_symmetry_cell_setting' value 'Monoclinic' changed to 'monoclinic'
according to
/usr/data/users/saulius/crontab/automatic-downloads/rss-feeds/RSC/lib/dictionaries/cif_core.dic
dictionary named 'cif_core.dic' version 2.4.2 from 2011-04-26.

Automatic conversion script
Id: cif_fix_values 3271 2015-04-21 07:52:19Z andrius 

 Adding full bibliography for 7222369--7222373.cif.
;
_cod_original_sg_symbol_H-M 'C 2/m'
_cod_database_code 7222373

loop_
_symmetry_equiv_pos_as_xyz
'x, y, z'
'-x, y, -z'
'x+1/2, y+1/2, z'
'-x+1/2, y+1/2, -z'
'-x, -y, -z'
'x, -y, z'
'-x+1/2, -y+1/2, -z'
'x+1/2, -y+1/2, z'

loop_
_atom_site_label
_atom_site_type_symbol
_atom_site_fract_x
_atom_site_fract_y
_atom_site_fract_z
_atom_site_U_iso_or_equiv
_atom_site_adp_type
_atom_site_occupancy
_atom_site_symmetry_multiplicity
_atom_site_calc_flag
_atom_site_refinement_flags
_atom_site_disorder_assembly
_atom_site_disorder_group
Cu1 Cu 1.04218(5) 0.5000 0.13363(5) 0.0313(2) Uani 1 2 d S . .
C1 C 0.5000 0.36679(19) 0.0000 0.0383(11) Uani 1 2 d S . .
C2 C 0.5316(3) 0.32274(15) 0.1187(4) 0.0440(9) Uani 1 1 d . . .
C3 C 0.5676(4) 0.33603(18) 0.2555(4) 0.0622(11) Uani 1 1 d . . .
H3 H 0.5757 0.3760 0.2852 0.075 Uiso 1 1 calc R . .
C4 C 0.5917(5) 0.2888(2) 0.3482(5) 0.0869(15) Uani 1 1 d . . .
H4 H 0.6156 0.2970 0.4410 0.104 Uiso 1 1 calc R . .
C5 C 0.5805(5) 0.2300(2) 0.3033(7) 0.0963(17) Uani 1 1 d . . .
H5 H 0.5980 0.1988 0.3669 0.116 Uiso 1 1 calc R . .
C6 C 0.5445(4) 0.21592(18) 0.1687(6) 0.0756(13) Uani 1 1 d . . .
H6 H 0.5364 0.1757 0.1403 0.091 Uiso 1 1 calc R . .
C7 C 0.5202(3) 0.26300(15) 0.0743(4) 0.0507(10) Uani 1 1 d . . .
C8 C 0.6139(3) 0.40802(13) 0.0033(4) 0.0397(8) Uani 1 1 d . . .
H8A H 0.5893 0.4338 -0.0767 0.048 Uiso 1 1 calc R . .
H8B H 0.6319 0.4341 0.0825 0.048 Uiso 1 1 calc R . .
C9 C 0.7353(3) 0.37455(14) 0.0077(4) 0.0458(9) Uani 1 1 d . . .
H9A H 0.7643 0.3504 0.0901 0.055 Uiso 1 1 calc R . .
H9B H 0.7187 0.3475 -0.0698 0.055 Uiso 1 1 calc R . .
C10 C 0.8371(3) 0.41972(14) 0.0047(4) 0.0375(8) Uani 1 1 d . . .
C11 C 1.1348(4) 0.4497(2) 0.4220(4) 0.0706(12) Uani 1 1 d . . .
H11 H 1.1226 0.4131 0.3749 0.085 Uiso 1 1 calc R . .
C12 C 1.1718(5) 0.4477(3) 0.5625(5) 0.1002(19) Uani 1 1 d . . .
H12 H 1.1837 0.4108 0.6081 0.120 Uiso 1 1 calc R . .
C13 C 1.1901(7) 0.5000 0.6317(7) 0.103(3) Uani 1 2 d S . .
H13 H 1.2152 0.5000 0.7263 0.123 Uiso 1 2 calc SR . .
N1 N 1.1159(4) 0.5000 0.3513(4) 0.0460(10) Uani 1 2 d S . .
O1 O 0.9110(2) 0.43723(10) 0.1173(2) 0.0466(6) Uani 1 1 d . . .
O2 O 0.8403(2) 0.43711(10) -0.1084(2) 0.0471(6) Uani 1 1 d . . .
C14 C 0.4291(5) 0.4707(2) 0.3927(5) 0.124(3) Uani 1 1 d DU . .
H14 H 0.3784 0.4505 0.3159 0.149 Uiso 1 1 calc R A 1
C15 C 0.5000 0.4375(4) 0.5000 0.083(9) Uani 0.50 2 d SPDU . 1
H15 H 0.5000 0.3954 0.5000 0.100 Uiso 0.50 2 calc SPR . 1
N2 N 0.5000 0.4375(4) 0.5000 0.171(15) Uani 0.50 2 d SPDU . 2

loop_
_atom_site_aniso_label
_atom_site_aniso_U_11
_atom_site_aniso_U_22
_atom_site_aniso_U_33
_atom_site_aniso_U_23
_atom_site_aniso_U_13
_atom_site_aniso_U_12
Cu1 0.0201(3) 0.0390(3) 0.0349(3) 0.000 0.0089(2) 0.000
C1 0.022(2) 0.029(2) 0.068(3) 0.000 0.020(2) 0.000
C2 0.0229(18) 0.0392(19) 0.074(3) 0.0043(18) 0.0204(18) 0.0031(16)
C3 0.050(3) 0.055(2) 0.082(3) 0.008(2) 0.021(2) 0.002(2)
C4 0.093(4) 0.088(4) 0.077(3) 0.023(3) 0.023(3) 0.009(3)
C5 0.099(4) 0.068(3) 0.118(5) 0.040(3) 0.029(4) 0.009(3)
C6 0.063(3) 0.042(2) 0.121(4) 0.016(3) 0.027(3) 0.003(2)
C7 0.0263(19) 0.0336(19) 0.095(3) 0.0103(17) 0.023(2) 0.0030(16)
C8 0.0230(17) 0.0322(18) 0.069(2) -0.0011(15) 0.0211(17) -0.0010(14)
C9 0.0244(18) 0.0346(18) 0.084(3) -0.0014(17) 0.0244(18) -0.0016(15)
C10 0.0207(17) 0.0320(18) 0.065(2) -0.0021(17) 0.0209(18) 0.0027(15)
C11 0.059(3) 0.088(3) 0.061(3) 0.019(2) 0.014(2) 0.005(3)
C12 0.060(3) 0.172(6) 0.063(4) 0.054(3) 0.012(3) 0.009(4)
C13 0.052(4) 0.217(11) 0.036(4) 0.000 0.008(3) 0.000
N1 0.037(2) 0.067(3) 0.035(2) 0.000 0.012(2) 0.000
O1 0.0387(14) 0.0504(14) 0.0548(15) 0.0007(12) 0.0204(13) -0.0124(12)
O2 0.0324(13) 0.0562(15) 0.0507(15) -0.0030(12) 0.0103(12) -0.0148(12)
C14 0.084(3) 0.192(7) 0.108(4) -0.027(4) 0.045(3) -0.015(4)
C15 0.076(11) 0.094(12) 0.094(12) 0.000 0.047(10) 0.000
N2 0.159(17) 0.159(17) 0.159(17) 0.000 0.000(9) 0.000

loop_
_atom_type_symbol
_atom_type_description
_atom_type_scat_dispersion_real
_atom_type_scat_dispersion_imag
_atom_type_scat_source
C C 0.0033 0.0016 'International Tables Vol C Tables 4.2.6.8 and 6.1.1.4'
H H 0.0000 0.0000 'International Tables Vol C Tables 4.2.6.8 and 6.1.1.4'
N N 0.0061 0.0033 'International Tables Vol C Tables 4.2.6.8 and 6.1.1.4'
Cu Cu 0.3201 1.2651 'International Tables Vol C Tables 4.2.6.8 and 6.1.1.4'
O O 0.0106 0.0060 'International Tables Vol C Tables 4.2.6.8 and 6.1.1.4'

loop_
_geom_angle_atom_site_label_1
_geom_angle_atom_site_label_2
_geom_angle_atom_site_label_3
_geom_angle
_geom_angle_site_symmetry_1
_geom_angle_site_symmetry_3
O2 Cu1 O2 89.36(13) 5_765 2_755
O2 Cu1 O1 89.54(10) 5_765 6_565
O2 Cu1 O1 168.12(9) 2_755 6_565
O2 Cu1 O1 168.12(9) 5_765 .
O2 Cu1 O1 89.54(10) 2_755 .
O1 Cu1 O1 89.10(13) 6_565 .
O2 Cu1 N1 95.16(10) 5_765 .
O2 Cu1 N1 95.16(10) 2_755 .
O1 Cu1 N1 96.72(10) 6_565 .
O1 Cu1 N1 96.72(10) . .
O2 Cu1 Cu1 83.79(7) 5_765 5_765
O2 Cu1 Cu1 83.79(7) 2_755 5_765
O1 Cu1 Cu1 84.33(7) 6_565 5_765
O1 Cu1 Cu1 84.33(7) . 5_765
N1 Cu1 Cu1 178.51(11) . 5_765
C2 C1 C2 100.4(4) 2_655 .
C2 C1 C8 111.95(17) 2_655 .
C2 C1 C8 112.33(18) . .
C2 C1 C8 112.33(18) 2_655 2_655
C2 C1 C8 111.95(17) . 2_655
C8 C1 C8 107.9(3) . 2_655
C3 C2 C7 120.6(3) . .
C3 C2 C1 127.9(3) . .
C7 C2 C1 111.5(3) . .
C2 C3 C4 118.9(4) . .
C2 C3 H3 120.6 . .
C4 C3 H3 120.6 . .
C5 C4 C3 120.0(5) . .
C5 C4 H4 120.0 . .
C3 C4 H4 120.0 . .
C6 C5 C4 122.0(5) . .
C6 C5 H5 119.0 . .
C4 C5 H5 119.0 . .
C5 C6 C7 118.6(4) . .
C5 C6 H6 120.7 . .
C7 C6 H6 120.7 . .
C2 C7 C6 119.9(4) . .
C2 C7 C7 108.3(2) . 2_655
C6 C7 C7 131.8(3) . 2_655
C9 C8 C1 114.9(2) . .
C9 C8 H8A 108.5 . .
C1 C8 H8A 108.5 . .
C9 C8 H8B 108.5 . .
C1 C8 H8B 108.5 . .
H8A C8 H8B 107.5 . .
C10 C9 C8 109.6(2) . .
C10 C9 H9A 109.7 . .
C8 C9 H9A 109.7 . .
C10 C9 H9B 109.7 . .
C8 C9 H9B 109.7 . .
H9A C9 H9B 108.2 . .
O2 C10 O1 125.1(3) . .
O2 C10 C9 117.7(3) . .
O1 C10 C9 117.2(3) . .
N1 C11 C12 123.8(5) . .
N1 C11 H11 118.1 . .
C12 C11 H11 118.1 . .
C13 C12 C11 118.8(6) . .
C13 C12 H12 120.6 . .
C11 C12 H12 120.6 . .
C12 C13 C12 118.9(7) . 6_565
C12 C13 H13 120.5 . .
C12 C13 H13 120.5 6_565 .
C11 N1 C11 115.9(5) . 6_565
C11 N1 Cu1 121.9(2) . .
C11 N1 Cu1 121.9(2) 6_565 .
C10 O1 Cu1 122.8(2) . .
C10 O2 Cu1 123.8(2) . 5_765
C14 C14 C15 122.7(4) 6_565 .
C14 C14 H14 118.7 6_565 .
C15 C14 H14 118.7 . .
C14 C15 C14 114.6(8) . 2_656
C14 C15 H15 122.7 . .
C14 C15 H15 122.7 2_656 .

loop_
_geom_bond_atom_site_label_1
_geom_bond_atom_site_label_2
_geom_bond_distance
_geom_bond_site_symmetry_2
Cu1 O2 1.974(2) 5_765
Cu1 O2 1.974(2) 2_755
Cu1 O1 1.975(2) 6_565
Cu1 O1 1.975(2) .
Cu1 N1 2.141(4) .
Cu1 Cu1 2.6266(11) 5_765
C1 C2 1.519(4) 2_655
C1 C2 1.519(4) .
C1 C8 1.546(4) .
C1 C8 1.546(4) 2_655
C2 C3 1.377(5) .
C2 C7 1.389(5) .
C3 C4 1.384(5) .
C3 H3 0.9300 .
C4 C5 1.371(6) .
C4 H4 0.9300 .
C5 C6 1.359(6) .
C5 H5 0.9300 .
C6 C7 1.394(5) .
C6 H6 0.9300 .
C7 C7 1.460(8) 2_655
C8 C9 1.521(4) .
C8 H8A 0.9700 .
C8 H8B 0.9700 .
C9 C10 1.511(4) .
C9 H9A 0.9700 .
C9 H9B 0.9700 .
C10 O2 1.243(4) .
C10 O1 1.256(4) .
C11 N1 1.311(4) .
C11 C12 1.381(6) .
C11 H11 0.9300 .
C12 C13 1.339(6) .
C12 H12 0.9300 .
C13 C12 1.339(6) 6_565
C13 H13 0.9300 .
N1 C11 1.311(4) 6_565
O2 Cu1 1.974(2) 5_765
C14 C14 1.293(11) 6_565
C14 C15 1.356(5) .
C14 H14 0.9300 .
C15 C14 1.356(5) 2_656
C15 H15 0.9300 .

loop_
_geom_torsion_atom_site_label_1
_geom_torsion_atom_site_label_2
_geom_torsion_atom_site_label_3
_geom_torsion_atom_site_label_4
_geom_torsion
_geom_torsion_site_symmetry_1
_geom_torsion_site_symmetry_4
C2 C1 C2 C3 -179.8(4) 2_655 .
C8 C1 C2 C3 61.1(4) . .
C8 C1 C2 C3 -60.4(4) 2_655 .
C2 C1 C2 C7 0.20(17) 2_655 .
C8 C1 C2 C7 -118.9(3) . .
C8 C1 C2 C7 119.6(3) 2_655 .
C7 C2 C3 C4 -0.3(6) . .
C1 C2 C3 C4 179.7(3) . .
C2 C3 C4 C5 0.5(7) . .
C3 C4 C5 C6 -0.8(9) . .
C4 C5 C6 C7 0.8(8) . .
C3 C2 C7 C6 0.4(5) . .
C1 C2 C7 C6 -179.6(3) . .
C3 C2 C7 C7 179.5(3) . 2_655
C1 C2 C7 C7 -0.5(4) . 2_655
C5 C6 C7 C2 -0.7(6) . .
C5 C6 C7 C7 -179.5(5) . 2_655
C2 C1 C8 C9 -56.3(4) 2_655 .
C2 C1 C8 C9 55.8(4) . .
C8 C1 C8 C9 179.6(3) 2_655 .
C1 C8 C9 C10 177.7(3) . .
C8 C9 C10 O2 -86.7(3) . .
C8 C9 C10 O1 92.5(3) . .
N1 C11 C12 C13 -0.2(9) . .
C11 C12 C13 C12 0.2(12) . 6_565
C12 C11 N1 C11 0.3(8) . 6_565
C12 C11 N1 Cu1 -174.2(3) . .
O2 Cu1 N1 C11 -137.8(4) 5_765 .
O2 Cu1 N1 C11 -48.0(4) 2_755 .
O1 Cu1 N1 C11 132.0(4) 6_565 .
O1 Cu1 N1 C11 42.2(4) . .
O2 Cu1 N1 C11 48.0(4) 5_765 6_565
O2 Cu1 N1 C11 137.8(4) 2_755 6_565
O1 Cu1 N1 C11 -42.2(4) 6_565 6_565
O1 Cu1 N1 C11 -132.0(4) . 6_565
O2 C10 O1 Cu1 3.3(4) . .
C9 C10 O1 Cu1 -175.85(18) . .
O2 Cu1 O1 C10 -0.5(6) 5_765 .
O2 Cu1 O1 C10 -85.2(2) 2_755 .
O1 Cu1 O1 C10 83.0(2) 6_565 .
N1 Cu1 O1 C10 179.7(2) . .
O1 C10 O2 Cu1 -3.6(4) . 5_765
C9 C10 O2 Cu1 175.56(18) . 5_765
C14 C14 C15 C14 -0.001(2) 6_565 2_656
